data_4105217
loop_
_publ_author_name
'Cheng-Shiuan Lee'
'Sue-Lein Wang'
'Kwang-Hwa Lii'

_publ_section_title
;
 Cs2K(UO)2Si4O12: A Mixed-Valence Uranium(IV,V) Silicate
;
_journal_name_full 'Journal of the American Chemical Society'
_journal_page_first 15116
_journal_page_last 15117
_journal_paper_doi 10.1021/ja9071805
_journal_volume 131
_journal_year 2009
_chemical_formula_moiety Cs2K(UO)2Si4O12
_chemical_formula_sum 'Cs2 K O14 Si4 U2'
_chemical_formula_weight 1117.34
_chemical_name_systematic
; 
 ? 
;
_space_group_IT_number 65
_symmetry_cell_setting orthorhombic
_symmetry_space_group_name_Hall '-C 2 2'
_symmetry_space_group_name_H-M 'C m m m'
_atom_sites_solution_primary direct
_atom_sites_solution_secondary difmap
_audit_creation_method SHELXL-97
_cell_angle_alpha 90.00
_cell_angle_beta 90.00
_cell_angle_gamma 90.00
_cell_formula_units_Z 2
_cell_length_a 8.4902(5)
_cell_length_b 11.6888(9)
_cell_length_c 7.6132(5)
_cell_measurement_reflns_used 1533
_cell_measurement_temperature 296(2)
_cell_measurement_theta_max 25
_cell_measurement_theta_min 2.5
_cell_volume 755.54(9)
_computing_cell_refinement 'Bruker SMART'
_computing_data_collection 'Bruker SMART'
_computing_data_reduction 'Bruker SMART'
_computing_molecular_graphics 'Bruker SHELXTL'
_computing_publication_material 'Bruker SHELXTL'
_computing_structure_refinement 'SHELXS-97 (Sheldrick, 2008)'
_computing_structure_solution 'SHELXS-97 (Sheldrick, 2008)'
_diffrn_ambient_temperature 296(2)
_diffrn_measured_fraction_theta_full 1.000
_diffrn_measured_fraction_theta_max 1.000
_diffrn_measurement_device_type 'CCD area detector'
_diffrn_measurement_method 'phi and omega scans'
_diffrn_radiation_monochromator graphite
_diffrn_radiation_source 'fine-focus sealed tube'
_diffrn_radiation_type MoK\a
_diffrn_radiation_wavelength 0.71073
_diffrn_reflns_av_R_equivalents 0.0188
_diffrn_reflns_av_sigmaI/netI 0.0168
_diffrn_reflns_limit_h_max 6
_diffrn_reflns_limit_h_min -11
_diffrn_reflns_limit_k_max 15
_diffrn_reflns_limit_k_min -15
_diffrn_reflns_limit_l_max 10
_diffrn_reflns_limit_l_min -9
_diffrn_reflns_number 2119
_diffrn_reflns_theta_full 28.26
_diffrn_reflns_theta_max 28.26
_diffrn_reflns_theta_min 2.68
_exptl_absorpt_coefficient_mu 26.817
_exptl_absorpt_correction_T_max 0.7457
_exptl_absorpt_correction_T_min 0.5766
_exptl_absorpt_correction_type empirical
_exptl_absorpt_process_details 'SADABS program'
_exptl_crystal_colour Dark-red
_exptl_crystal_density_diffrn 4.911
_exptl_crystal_description Columnar
_exptl_crystal_F_000 962
_exptl_crystal_size_max 0.0500
_exptl_crystal_size_mid 0.0375
_exptl_crystal_size_min 0.0250
_refine_diff_density_max 1.133
_refine_diff_density_min -1.395
_refine_diff_density_rms 0.230
_refine_ls_extinction_coef 0.00138(9)
_refine_ls_extinction_expression Fc^*^=kFc[1+0.001xFc^2^\l^3^/sin(2\q)]^-1/4^
_refine_ls_extinction_method SHELXL
_refine_ls_goodness_of_fit_ref 1.195
_refine_ls_matrix_type full
_refine_ls_number_parameters 40
_refine_ls_number_reflns 562
_refine_ls_number_restraints 0
_refine_ls_restrained_S_all 1.195
_refine_ls_R_factor_all 0.0142
_refine_ls_R_factor_gt 0.0138
_refine_ls_shift/su_max 0.000
_refine_ls_shift/su_mean 0.000
_refine_ls_structure_factor_coef Fsqd
_refine_ls_weighting_details 'calc w=1/[\s^2^(Fo^2^)+(0.0174P)^2^+0.9494P] where P=(Fo^2^+2Fc^2^)/3'
_refine_ls_weighting_scheme calc
_refine_ls_wR_factor_gt 0.0345
_refine_ls_wR_factor_ref 0.0347
_reflns_number_gt 546
_reflns_number_total 562
_reflns_threshold_expression >2sigma(I)
_cod_data_source_file ja9071805_si_002.cif
_cod_data_source_block cs2k(uo)2si4o12
_cod_database_code 4105217

loop_
_symmetry_equiv_pos_as_xyz
'x, y, z'
'-x, -y, z'
'-x, y, -z'
'x, -y, -z'
'x+1/2, y+1/2, z'
'-x+1/2, -y+1/2, z'
'-x+1/2, y+1/2, -z'
'x+1/2, -y+1/2, -z'
'-x, -y, -z'
'x, y, -z'
'x, -y, z'
'-x, y, z'
'-x+1/2, -y+1/2, -z'
'x+1/2, y+1/2, -z'
'x+1/2, -y+1/2, z'
'-x+1/2, y+1/2, z'

loop_
_atom_site_label
_atom_site_type_symbol
_atom_site_fract_x
_atom_site_fract_y
_atom_site_fract_z
_atom_site_U_iso_or_equiv
_atom_site_adp_type
_atom_site_occupancy
_atom_site_symmetry_multiplicity
_atom_site_calc_flag
_atom_site_refinement_flags
Cs1 Cs 0.5000 0.28224(5) 0.0000 0.02298(13) Uani 1 4 d S
K1 K 1.0000 0.0000 0.5000 0.0142(4) Uani 1 8 d S
U1 U 0.7500 0.2500 0.5000 0.00544(10) Uani 1 4 d S
Si1 Si 0.69013(12) 0.0000 0.20502(13) 0.0069(2) Uani 1 2 d S
O1 O 0.7520(4) 0.5000 0.0000 0.0158(11) Uani 1 4 d S
O2 O 0.7577(2) 0.1141(2) 0.7062(3) 0.0167(5) Uani 1 1 d .
O3 O 0.5000 0.0000 0.2030(5) 0.0203(10) Uani 1 4 d S
O4 O 1.0000 0.2455(4) 0.5000 0.0232(13) Uani 1 4 d S

loop_
_atom_site_aniso_label
_atom_site_aniso_U_11
_atom_site_aniso_U_22
_atom_site_aniso_U_33
_atom_site_aniso_U_23
_atom_site_aniso_U_13
_atom_site_aniso_U_12
Cs1 0.0209(2) 0.0213(3) 0.0267(2) 0.000 0.000 0.000
K1 0.0118(8) 0.0109(9) 0.0199(9) 0.000 0.000 0.000
U1 0.00512(13) 0.00483(14) 0.00636(13) 0.000 0.000 -0.00003(6)
Si1 0.0077(5) 0.0075(5) 0.0056(5) 0.000 -0.0001(4) 0.000
O1 0.013(2) 0.027(3) 0.006(2) 0.000 0.000 0.000
O2 0.0215(12) 0.0121(12) 0.0165(12) 0.0081(11) -0.0006(7) -0.0031(8)
O3 0.0069(18) 0.035(3) 0.019(2) 0.000 0.000 0.000
O4 0.025(3) 0.017(3) 0.027(3) 0.000 0.000 0.000

loop_
_atom_type_symbol
_atom_type_description
_atom_type_scat_dispersion_real
_atom_type_scat_dispersion_imag
_atom_type_scat_source
O O 0.0106 0.0060 'International Tables Vol C Tables 4.2.6.8 and 6.1.1.4'
Si Si 0.0817 0.0704 'International Tables Vol C Tables 4.2.6.8 and 6.1.1.4'
K K 0.2009 0.2494 'International Tables Vol C Tables 4.2.6.8 and 6.1.1.4'
Cs Cs -0.3680 2.1192 'International Tables Vol C Tables 4.2.6.8 and 6.1.1.4'
U U -9.6767 9.6646 'International Tables Vol C Tables 4.2.6.8 and 6.1.1.4'

loop_
_geom_angle_atom_site_label_1
_geom_angle_atom_site_label_2
_geom_angle_atom_site_label_3
_geom_angle
_geom_angle_site_symmetry_1
_geom_angle_site_symmetry_3
O2 Cs1 O2 136.52(9) 13_656 15_454
O2 Cs1 O2 77.92(8) 13_656 8_456
O2 Cs1 O2 86.26(8) 15_454 8_456
O2 Cs1 O2 86.26(8) 13_656 6_654
O2 Cs1 O2 77.92(8) 15_454 6_654
O2 Cs1 O2 136.52(10) 8_456 6_654
O2 Cs1 O1 46.52(5) 13_656 .
O2 Cs1 O1 96.95(6) 15_454 .
O2 Cs1 O1 96.95(6) 8_456 .
O2 Cs1 O1 46.52(5) 6_654 .
O2 Cs1 O1 96.95(6) 13_656 9_665
O2 Cs1 O1 46.52(5) 15_454 9_665
O2 Cs1 O1 46.52(5) 8_456 9_665
O2 Cs1 O1 96.95(6) 6_654 9_665
O1 Cs1 O1 80.09(9) . 9_665
O2 Cs1 O3 128.72(6) 13_656 9_655
O2 Cs1 O3 92.60(6) 15_454 9_655
O2 Cs1 O3 128.72(6) 8_456 9_655
O2 Cs1 O3 92.60(6) 6_654 9_655
O1 Cs1 O3 133.89(4) . 9_655
O1 Cs1 O3 133.89(4) 9_665 9_655
O2 Cs1 O3 92.60(6) 13_656 .
O2 Cs1 O3 128.72(6) 15_454 .
O2 Cs1 O3 92.60(6) 8_456 .
O2 Cs1 O3 128.72(6) 6_654 .
O1 Cs1 O3 133.89(4) . .
O1 Cs1 O3 133.89(4) 9_665 .
O3 Cs1 O3 50.21(12) 9_655 .
O2 Cs1 O2 169.49(2) 13_656 12_654
O2 Cs1 O2 53.90(8) 15_454 12_654
O2 Cs1 O2 103.81(6) 8_456 12_654
O2 Cs1 O2 98.94(7) 6_654 12_654
O1 Cs1 O2 142.01(4) . 12_654
O1 Cs1 O2 91.51(5) 9_665 12_654
O3 Cs1 O2 42.39(5) 9_655 12_654
O3 Cs1 O2 77.01(6) . 12_654
O2 Cs1 O2 53.90(8) 13_656 10_556
O2 Cs1 O2 169.49(2) 15_454 10_556
O2 Cs1 O2 98.94(7) 8_456 10_556
O2 Cs1 O2 103.81(6) 6_654 10_556
O1 Cs1 O2 91.51(5) . 10_556
O1 Cs1 O2 142.01(4) 9_665 10_556
O3 Cs1 O2 77.01(6) 9_655 10_556
O3 Cs1 O2 42.39(5) . 10_556
O2 Cs1 O2 115.73(8) 12_654 10_556
O2 Cs1 O2 98.94(7) 13_656 3_656
O2 Cs1 O2 103.81(6) 15_454 3_656
O2 Cs1 O2 53.90(8) 8_456 3_656
O2 Cs1 O2 169.49(2) 6_654 3_656
O1 Cs1 O2 142.01(4) . 3_656
O1 Cs1 O2 91.51(5) 9_665 3_656
O3 Cs1 O2 77.01(6) 9_655 3_656
O3 Cs1 O2 42.39(5) . 3_656
O2 Cs1 O2 74.51(7) 12_654 3_656
O2 Cs1 O2 72.61(7) 10_556 3_656
O2 Cs1 O2 103.81(6) 13_656 1_554
O2 Cs1 O2 98.94(7) 15_454 1_554
O2 Cs1 O2 169.49(2) 8_456 1_554
O2 Cs1 O2 53.90(8) 6_654 1_554
O1 Cs1 O2 91.51(5) . 1_554
O1 Cs1 O2 142.01(4) 9_665 1_554
O3 Cs1 O2 42.39(5) 9_655 1_554
O3 Cs1 O2 77.01(6) . 1_554
O2 Cs1 O2 72.61(7) 12_654 1_554
O2 Cs1 O2 74.51(7) 10_556 1_554
O2 Cs1 O2 115.73(8) 3_656 1_554
O4 K1 O4 180.0 9_756 .
O4 K1 O2 62.74(5) 9_756 4_556
O4 K1 O2 117.26(5) . 4_556
O4 K1 O2 117.26(5) 9_756 12_755
O4 K1 O2 62.74(5) . 12_755
O2 K1 O2 180.0 4_556 12_755
O4 K1 O2 62.74(5) 9_756 2_755
O4 K1 O2 117.26(5) . 2_755
O2 K1 O2 125.48(10) 4_556 2_755
O2 K1 O2 54.52(10) 12_755 2_755
O4 K1 O2 62.74(5) 9_756 11
O4 K1 O2 117.26(5) . 11
O2 K1 O2 65.26(9) 4_556 11
O2 K1 O2 114.74(9) 12_755 11
O2 K1 O2 89.94(9) 2_755 11
O4 K1 O2 62.74(5) 9_756 9_756
O4 K1 O2 117.26(5) . 9_756
O2 K1 O2 89.94(9) 4_556 9_756
O2 K1 O2 90.06(9) 12_755 9_756
O2 K1 O2 65.26(9) 2_755 9_756
O2 K1 O2 125.48(10) 11 9_756
O4 K1 O2 117.26(5) 9_756 10_556
O4 K1 O2 62.74(5) . 10_556
O2 K1 O2 54.52(10) 4_556 10_556
O2 K1 O2 125.48(10) 12_755 10_556
O2 K1 O2 180.0 2_755 10_556
O2 K1 O2 90.06(9) 11 10_556
O2 K1 O2 114.74(9) 9_756 10_556
O4 K1 O2 117.26(5) 9_756 3_756
O4 K1 O2 62.74(5) . 3_756
O2 K1 O2 114.74(9) 4_556 3_756
O2 K1 O2 65.26(9) 12_755 3_756
O2 K1 O2 90.06(9) 2_755 3_756
O2 K1 O2 180.0 11 3_756
O2 K1 O2 54.52(10) 9_756 3_756
O2 K1 O2 89.94(9) 10_556 3_756
O4 K1 O2 117.26(5) 9_756 .
O4 K1 O2 62.74(5) . .
O2 K1 O2 90.06(9) 4_556 .
O2 K1 O2 89.94(9) 12_755 .
O2 K1 O2 114.74(9) 2_755 .
O2 K1 O2 54.52(10) 11 .
O2 K1 O2 180.0 9_756 .
O2 K1 O2 65.26(9) 10_556 .
O2 K1 O2 125.48(10) 3_756 .
O4 K1 Si1 90.0 9_756 .
O4 K1 Si1 90.0 . .
O2 K1 Si1 27.43(5) 4_556 .
O2 K1 Si1 152.57(5) 12_755 .
O2 K1 Si1 152.57(5) 2_755 .
O2 K1 Si1 79.19(5) 11 .
O2 K1 Si1 100.81(5) 9_756 .
O2 K1 Si1 27.43(5) 10_556 .
O2 K1 Si1 100.81(5) 3_756 .
O2 K1 Si1 79.19(5) . .
O4 K1 Si1 90.0 9_756 9_756
O4 K1 Si1 90.0 . 9_756
O2 K1 Si1 152.57(5) 4_556 9_756
O2 K1 Si1 27.43(5) 12_755 9_756
O2 K1 Si1 27.43(5) 2_755 9_756
O2 K1 Si1 100.81(5) 11 9_756
O2 K1 Si1 79.19(5) 9_756 9_756
O2 K1 Si1 152.57(5) 10_556 9_756
O2 K1 Si1 79.19(5) 3_756 9_756
O2 K1 Si1 100.81(5) . 9_756
Si1 K1 Si1 180.00(2) . 9_756
O4 U1 O4 180.0 13_656 .
O4 U1 O2 87.32(10) 13_656 6_655
O4 U1 O2 92.68(10) . 6_655
O4 U1 O2 92.68(10) 13_656 10_556
O4 U1 O2 87.32(10) . 10_556
O2 U1 O2 180.0 6_655 10_556
O4 U1 O2 87.32(10) 13_656 13_656
O4 U1 O2 92.68(10) . 13_656
O2 U1 O2 89.26(14) 6_655 13_656
O2 U1 O2 90.74(14) 10_556 13_656
O4 U1 O2 92.68(10) 13_656 .
O4 U1 O2 87.32(10) . .
O2 U1 O2 90.74(14) 6_655 .
O2 U1 O2 89.26(14) 10_556 .
O2 U1 O2 180.00(10) 13_656 .
O4 U1 K1 52.59(12) 13_656 5_455
O4 U1 K1 127.41(12) . 5_455
O2 U1 K1 53.67(6) 6_655 5_455
O2 U1 K1 126.33(6) 10_556 5_455
O2 U1 K1 53.67(6) 13_656 5_455
O2 U1 K1 126.33(6) . 5_455
O4 U1 K1 127.41(12) 13_656 .
O4 U1 K1 52.59(12) . .
O2 U1 K1 126.33(6) 6_655 .
O2 U1 K1 53.67(6) 10_556 .
O2 U1 K1 126.33(6) 13_656 .
O2 U1 K1 53.67(6) . .
K1 U1 K1 180.0 5_455 .
O4 U1 Cs1 60.845(10) 13_656 .
O4 U1 Cs1 119.155(10) . .
O2 U1 Cs1 122.41(7) 6_655 .
O2 U1 Cs1 57.59(7) 10_556 .
O2 U1 Cs1 46.63(6) 13_656 .
O2 U1 Cs1 133.37(6) . .
K1 U1 Cs1 69.217(6) 5_455 .
K1 U1 Cs1 110.783(6) . .
O2 Si1 O2 112.76(19) 10_556 4_556
O2 Si1 O3 111.23(11) 10_556 .
O2 Si1 O3 111.23(11) 4_556 .
O2 Si1 O1 107.17(11) 10_556 13_655
O2 Si1 O1 107.17(11) 4_556 13_655
O3 Si1 O1 106.94(19) . 13_655
O2 Si1 K1 56.87(9) 10_556 .
O2 Si1 K1 56.87(9) 4_556 .
O3 Si1 K1 140.06(15) . .
O1 Si1 K1 113.00(12) 13_655 .
O2 Si1 Cs1 52.86(9) 10_556 13_655
O2 Si1 Cs1 117.48(8) 4_556 13_655
O3 Si1 Cs1 131.10(8) . 13_655
O1 Si1 Cs1 55.06(7) 13_655 13_655
K1 Si1 Cs1 75.630(18) . 13_655
O2 Si1 Cs1 117.48(8) 10_556 5_545
O2 Si1 Cs1 52.86(9) 4_556 5_545
O3 Si1 Cs1 131.10(8) . 5_545
O1 Si1 Cs1 55.06(7) 13_655 5_545
K1 Si1 Cs1 75.630(18) . 5_545
Cs1 Si1 Cs1 79.53(2) 13_655 5_545
O2 Si1 Cs1 176.78(9) 10_556 9_655
O2 Si1 Cs1 67.76(9) 4_556 9_655
O3 Si1 Cs1 65.91(6) . 9_655
O1 Si1 Cs1 75.43(6) 13_655 9_655
K1 Si1 Cs1 124.166(13) . 9_655
Cs1 Si1 Cs1 130.00(3) 13_655 9_655
Cs1 Si1 Cs1 65.496(9) 5_545 9_655
O2 Si1 Cs1 67.76(9) 10_556 .
O2 Si1 Cs1 176.78(9) 4_556 .
O3 Si1 Cs1 65.91(6) . .
O1 Si1 Cs1 75.43(6) 13_655 .
K1 Si1 Cs1 124.166(13) . .
Cs1 Si1 Cs1 65.496(9) 13_655 .
Cs1 Si1 Cs1 130.00(3) 5_545 .
Cs1 Si1 Cs1 111.52(3) 9_655 .
Si1 O1 Si1 145.0(2) 13_655 6_655
Si1 O1 Cs1 101.15(6) 13_655 .
Si1 O1 Cs1 101.15(6) 6_655 .
Si1 O1 Cs1 101.15(6) 13_655 9_665
Si1 O1 Cs1 101.15(6) 6_655 9_665
Cs1 O1 Cs1 99.91(9) . 9_665
Si1 O2 U1 151.44(14) 10_556 .
Si1 O2 K1 95.70(12) 10_556 .
U1 O2 K1 88.14(8) . .
Si1 O2 Cs1 104.18(11) 10_556 13_656
U1 O2 Cs1 103.61(9) . 13_656
K1 O2 Cs1 95.39(5) . 13_656
Si1 O2 Cs1 88.59(9) 10_556 1_556
U1 O2 Cs1 91.71(8) . 1_556
K1 O2 Cs1 171.30(8) . 1_556
Cs1 O2 Cs1 76.19(6) 13_656 1_556
Si1 O3 Si1 178.9(3) 2_655 .
Si1 O3 Cs1 90.23(6) 2_655 9_655
Si1 O3 Cs1 90.23(6) . 9_655
Si1 O3 Cs1 90.23(6) 2_655 .
Si1 O3 Cs1 90.23(6) . .
Cs1 O3 Cs1 129.79(12) 9_655 .
U1 O4 U1 177.2(2) 3_756 .
U1 O4 K1 91.42(12) 3_756 .
U1 O4 K1 91.42(12) . .

loop_
_geom_bond_atom_site_label_1
_geom_bond_atom_site_label_2
_geom_bond_distance
_geom_bond_site_symmetry_2
Cs1 O2 3.272(2) 13_656
Cs1 O2 3.272(2) 15_454
Cs1 O2 3.272(2) 8_456
Cs1 O2 3.272(2) 6_654
Cs1 O1 3.325(2) .
Cs1 O1 3.325(2) 9_665
Cs1 O3 3.6431(18) 9_655
Cs1 O3 3.6431(18) .
Cs1 O2 3.695(3) 12_654
Cs1 O2 3.695(3) 10_556
Cs1 O2 3.695(3) 3_656
Cs1 O2 3.695(3) 1_554
K1 O4 2.870(4) 9_756
K1 O4 2.870(4) .
K1 O2 2.911(2) 4_556
K1 O2 2.911(2) 12_755
K1 O2 2.911(2) 2_755
K1 O2 2.911(2) 11
K1 O2 2.911(2) 9_756
K1 O2 2.911(2) 10_556
K1 O2 2.911(2) 3_756
K1 O2 2.911(2) .
K1 Si1 3.4591(10) .
K1 Si1 3.4591(10) 9_756
U1 O4 2.12320(17) 13_656
U1 O4 2.12320(18) .
U1 O2 2.234(3) 6_655
U1 O2 2.234(3) 10_556
U1 O2 2.234(3) 13_656
U1 O2 2.234(3) .
U1 K1 3.61171(19) 5_455
Si1 O2 1.601(3) 10_556
Si1 O2 1.601(3) 4_556
Si1 O3 1.6143(10) .
Si1 O1 1.6364(14) 13_655
Si1 Cs1 3.9796(9) 13_655
Si1 Cs1 3.9796(9) 5_545
Si1 Cs1 3.9906(8) 9_655
O1 Si1 1.6364(14) 13_655
O1 Si1 1.6364(14) 6_655
O1 Cs1 3.325(2) 9_665
O2 Si1 1.601(3) 10_556
O2 Cs1 3.272(2) 13_656
O2 Cs1 3.695(3) 1_556
O3 Si1 1.6143(10) 2_655
O3 Cs1 3.6431(18) 9_655
O4 U1 2.12320(18) 3_756
